data_4508646
loop_
_publ_author_name
'Xu, Xinxin'
'Lu, Ying'
'Wang, Enbo'
'Ma, Ying'
'Bai, Xiuli'

_publ_section_title
;
 Metal-Controlled Assembly of Coordination Polymers with the Flexible
 Ligand 1,1&#x2018;-Biphenyl-2,2&#x2018;-dicarboxylate Acid
;
_journal_issue 9
_journal_name_full 'Crystal Growth &amp; Design'
_journal_page_first 2029
_journal_paper_doi 10.1021/cg050671e
_journal_volume 6
_journal_year 2006
_chemical_formula_sum 'C14 H8 Ag2 O4'
_chemical_formula_weight 455.94
_chemical_name_systematic
; 
 ? 
;
_space_group_IT_number 60
_symmetry_cell_setting orthorhombic
_symmetry_space_group_name_Hall '-P 2n 2ab'
_symmetry_space_group_name_H-M 'P b c n'
_atom_sites_solution_hydrogens geom
_atom_sites_solution_primary direct
_atom_sites_solution_secondary difmap
_audit_creation_method SHELXL-97
_cell_angle_alpha 90.00
_cell_angle_beta 90.00
_cell_angle_gamma 90.00
_cell_formula_units_Z 4
_cell_length_a 6.4953(13)
_cell_length_b 20.559(4)
_cell_length_c 9.1747(18)
_cell_measurement_reflns_used 11057
_cell_measurement_temperature 293(2)
_cell_measurement_theta_max 27.46
_cell_measurement_theta_min 3.29
_cell_volume 1225.2(4)
_computing_cell_refinement 'RAPID AUTO'
_computing_data_collection 'RAPID AUTO'
_computing_data_reduction 'RAPID AUTO'
_computing_structure_refinement 'SHELXL-97 (Sheldrick, 1997)'
_computing_structure_solution 'SHELXS-97 (Sheldrick, 1990)'
_diffrn_ambient_temperature 293(2)
_diffrn_detector_area_resol_mean 0.01
_diffrn_measured_fraction_theta_full 0.999
_diffrn_measured_fraction_theta_max 0.999
_diffrn_measurement_device_type 'Rigaku RAXIS RAPID IP'
_diffrn_measurement_method Oscillation
_diffrn_radiation_monochromator graphite
_diffrn_radiation_source 'fine-focus sealed tube'
_diffrn_radiation_type MoK\a
_diffrn_radiation_wavelength 0.71073
_diffrn_reflns_av_R_equivalents 0.0378
_diffrn_reflns_av_sigmaI/netI 0.0267
_diffrn_reflns_limit_h_max 8
_diffrn_reflns_limit_h_min -8
_diffrn_reflns_limit_k_max 26
_diffrn_reflns_limit_k_min -26
_diffrn_reflns_limit_l_max 11
_diffrn_reflns_limit_l_min -11
_diffrn_reflns_number 11057
_diffrn_reflns_theta_full 27.46
_diffrn_reflns_theta_max 27.46
_diffrn_reflns_theta_min 3.29
_diffrn_standards_number 11057
_exptl_absorpt_coefficient_mu 3.205
_exptl_absorpt_correction_T_max 0.550
_exptl_absorpt_correction_T_min 0.295
_exptl_absorpt_correction_type multi-scan
_exptl_absorpt_process_details 'ABSCOR by T.Higashi    8 March, 1995'
_exptl_crystal_colour yellow
_exptl_crystal_density_diffrn 2.472
_exptl_crystal_density_method 'not measured'
_exptl_crystal_description block
_exptl_crystal_F_000 872
_exptl_crystal_size_max 0.334
_exptl_crystal_size_mid 0.276
_exptl_crystal_size_min 0.268
_refine_diff_density_max 2.225
_refine_diff_density_min -1.772
_refine_diff_density_rms 0.136
_refine_ls_extinction_method none
_refine_ls_goodness_of_fit_ref 1.238
_refine_ls_hydrogen_treatment mixed
_refine_ls_matrix_type full
_refine_ls_number_parameters 91
_refine_ls_number_reflns 1415
_refine_ls_number_restraints 0
_refine_ls_restrained_S_all 1.238
_refine_ls_R_factor_all 0.0464
_refine_ls_R_factor_gt 0.0437
_refine_ls_shift/su_max 0.000
_refine_ls_shift/su_mean 0.000
_refine_ls_structure_factor_coef Fsqd
_refine_ls_weighting_details 'calc w=1/[\s^2^(Fo^2^)+(0.1400P)^2^+0.0000P] where P=(Fo^2^+2Fc^2^)/3'
_refine_ls_weighting_scheme calc
_refine_ls_wR_factor_gt 0.1861
_refine_ls_wR_factor_ref 0.1925
_reflns_number_gt 1292
_reflns_number_total 1415
_reflns_threshold_expression >2sigma(I)
_cod_data_source_file cg050671esup2.cif
_cod_data_source_block complex2
_cod_depositor_comments
;
The following automatic conversions were performed:

'_symmetry_cell_setting' tag value 'orthorombic' was replaced with
'orthorhombic' value as specified in the replacement file
'/home/robertas/cod-tools/perl-scripts/inputs/replacement_values.lst'.

Automatic conversion script
Id: cif_fix_values 3143 2015-03-26 13:38:13Z robertas 
;
_cod_original_sg_symbol_H-M Pbcn
_cod_database_code 4508646

loop_
_symmetry_equiv_pos_as_xyz
'x, y, z'
'-x+1/2, -y+1/2, z+1/2'
'-x, y, -z+1/2'
'x+1/2, -y+1/2, -z'
'-x, -y, -z'
'x-1/2, y-1/2, -z-1/2'
'x, -y, z-1/2'
'-x-1/2, y-1/2, z'

loop_
_atom_site_label
_atom_site_type_symbol
_atom_site_fract_x
_atom_site_fract_y
_atom_site_fract_z
_atom_site_U_iso_or_equiv
_atom_site_adp_type
_atom_site_occupancy
_atom_site_symmetry_multiplicity
_atom_site_calc_flag
_atom_site_refinement_flags
Ag1 Ag 0.88952(7) 0.03503(2) 0.10419(5) 0.0512(3) Uani 1 1 d .
O2 O 0.7948(5) 0.07451(18) 0.3532(4) 0.0388(7) Uani 1 1 d .
C1 C 0.4371(6) 0.15779(18) 0.3180(4) 0.0262(8) Uani 1 1 d .
C2 C 0.4779(6) 0.11891(18) 0.4402(4) 0.0281(8) Uani 1 1 d .
C6 C 0.2699(7) 0.2010(2) 0.3223(5) 0.0335(9) Uani 1 1 d .
H6A H 0.2459 0.2284 0.2435 0.040 Uiso 1 1 calc R
C7 C 0.6665(7) 0.0764(2) 0.4559(5) 0.0304(8) Uani 1 1 d .
C4 C 0.1726(7) 0.1619(3) 0.5587(5) 0.0422(11) Uani 1 1 d .
H4A H 0.0807 0.1614 0.6365 0.051 Uiso 1 1 calc R
C5 C 0.1405(7) 0.2034(3) 0.4416(6) 0.0417(12) Uani 1 1 d .
H5A H 0.0318 0.2329 0.4436 0.050 Uiso 1 1 calc R
C3 C 0.3423(8) 0.1212(3) 0.5589(5) 0.0381(10) Uani 1 1 d .
H3A H 0.3669 0.0948 0.6394 0.046 Uiso 1 1 calc R
O1 O 0.6854(8) 0.0479(3) 0.5746(5) 0.0600(13) Uani 1 1 d .

loop_
_atom_site_aniso_label
_atom_site_aniso_U_11
_atom_site_aniso_U_22
_atom_site_aniso_U_33
_atom_site_aniso_U_23
_atom_site_aniso_U_13
_atom_site_aniso_U_12
Ag1 0.0443(4) 0.0571(5) 0.0521(5) -0.0262(2) 0.00686(14) -0.01399(17)
O2 0.0350(16) 0.0512(17) 0.0302(15) 0.0055(14) 0.0070(13) 0.0151(15)
C1 0.0253(16) 0.0297(16) 0.0238(19) -0.0029(14) -0.0021(15) 0.0025(15)
C2 0.0280(19) 0.0329(16) 0.0234(17) 0.0005(14) 0.0035(15) 0.0013(17)
C6 0.036(2) 0.0353(17) 0.029(2) -0.0015(16) -0.0047(16) 0.0061(17)
C7 0.0338(19) 0.0300(18) 0.027(2) 0.0036(15) 0.0017(16) 0.0089(17)
C4 0.031(2) 0.063(3) 0.032(2) -0.014(2) 0.0071(18) 0.006(2)
C5 0.029(2) 0.053(3) 0.044(3) -0.011(2) 0.0018(18) 0.0116(19)
C3 0.042(2) 0.052(3) 0.021(2) -0.0012(18) 0.0032(18) 0.001(2)
O1 0.060(3) 0.083(3) 0.037(2) 0.025(2) 0.015(2) 0.032(2)

loop_
_atom_type_symbol
_atom_type_description
_atom_type_scat_dispersion_real
_atom_type_scat_dispersion_imag
_atom_type_scat_source
C C 0.0033 0.0016 'International Tables Vol C Tables 4.2.6.8 and 6.1.1.4'
H H 0.0000 0.0000 'International Tables Vol C Tables 4.2.6.8 and 6.1.1.4'
O O 0.0106 0.0060 'International Tables Vol C Tables 4.2.6.8 and 6.1.1.4'
Ag Ag -0.8971 1.1015 'International Tables Vol C Tables 4.2.6.8 and 6.1.1.4'

loop_
_geom_angle_atom_site_label_1
_geom_angle_atom_site_label_2
_geom_angle_atom_site_label_3
_geom_angle
_geom_angle_site_symmetry_1
_geom_angle_site_symmetry_3
O1 Ag1 O2 149.7(2) 7 3_755
O1 Ag1 O2 102.60(14) 7 .
O2 Ag1 O2 87.03(13) 3_755 .
O1 Ag1 Ag1 79.85(13) 7 5_755
O2 Ag1 Ag1 80.54(9) 3_755 5_755
O2 Ag1 Ag1 156.86(8) . 5_755
O1 Ag1 Ag1 113.44(14) 7 3_755
O2 Ag1 Ag1 54.09(9) 3_755 3_755
O2 Ag1 Ag1 46.48(8) . 3_755
Ag1 Ag1 Ag1 111.13(3) 5_755 3_755
C7 O2 Ag1 119.1(3) . 3_755
C7 O2 Ag1 148.9(3) . .
Ag1 O2 Ag1 79.43(10) 3_755 .
C2 C1 C6 119.0(4) . .
C2 C1 C1 124.4(4) . 3_655
C6 C1 C1 116.5(3) . 3_655
C1 C2 C3 118.9(4) . .
C1 C2 C7 124.0(4) . .
C3 C2 C7 117.0(4) . .
C5 C6 C1 121.1(4) . .
O1 C7 O2 125.2(4) . .
O1 C7 C2 115.9(4) . .
O2 C7 C2 118.9(4) . .
C3 C4 C5 119.5(4) . .
C6 C5 C4 120.0(4) . .
C4 C3 C2 121.3(5) . .
C7 O1 Ag1 122.6(3) . 7_556

loop_
_geom_bond_atom_site_label_1
_geom_bond_atom_site_label_2
_geom_bond_distance
_geom_bond_site_symmetry_2
Ag1 O1 2.176(4) 7
Ag1 O2 2.240(3) 3_755
Ag1 O2 2.502(4) .
Ag1 Ag1 2.7909(9) 5_755
Ag1 Ag1 3.0362(11) 3_755
O2 C7 1.258(6) .
O2 Ag1 2.240(3) 3_755
C1 C2 1.402(6) .
C1 C6 1.403(6) .
C1 C1 1.492(8) 3_655
C2 C3 1.401(6) .
C2 C7 1.512(6) .
C6 C5 1.382(7) .
C7 O1 1.243(6) .
C4 C3 1.384(7) .
C4 C5 1.388(8) .
O1 Ag1 2.176(4) 7_556
